data_2217078
loop_
_publ_author_name
'Feng Yi-Min'
'Tai Xi-Shi'

_publ_section_title
;
 <i>N</i>'-[1-(2-Pyridyl)ethylidene]nicotinohydrazide
;
_journal_coeditor_code HB2634
_journal_issue 1
_journal_name_full 'Acta Crystallographica Section E'
_journal_page_first o65
_journal_page_last o65
_journal_paper_doi 10.1107/S1600536807056024
_journal_volume 64
_journal_year 2008
_chemical_formula_iupac 'C13 H12 N4 O'
_chemical_formula_moiety 'C13 H12 N4 O'
_chemical_formula_sum 'C13 H12 N4 O'
_chemical_formula_weight 240.27
_chemical_name_systematic
;
N'-[1-(2-Pyridyl)ethylidene]nicotinohydrazide
;
_space_group_IT_number 60
_symmetry_cell_setting orthorhombic
_symmetry_space_group_name_Hall '-P 2n 2ab'
_symmetry_space_group_name_H-M 'P b c n'
_atom_sites_solution_hydrogens geom
_atom_sites_solution_primary direct
_atom_sites_solution_secondary difmap
_audit_creation_method SHELXL-97
_cell_angle_alpha 90.00
_cell_angle_beta 90.00
_cell_angle_gamma 90.00
_cell_formula_units_Z 8
_cell_length_a 18.264(3)
_cell_length_b 7.9300(9)
_cell_length_c 16.471(2)
_cell_measurement_reflns_used 2977
_cell_measurement_temperature 298(2)
_cell_measurement_theta_max 27.077
_cell_measurement_theta_min 2.23
_cell_volume 2385.6(6)
_computing_cell_refinement 'SAINT (Bruker, 2000)'
_computing_data_collection 'SMART (Bruker, 2000)'
_computing_data_reduction 'SAINT (Bruker, 2000)'
_computing_molecular_graphics 'SHELXTL (Bruker, 2000)'
_computing_publication_material 'SHELXTL (Bruker, 2000)'
_computing_structure_refinement 'SHELXL97 (Sheldrick, 1997)'
_computing_structure_solution 'SHELXS97 (Sheldrick, 1997)'
_diffrn_ambient_temperature 298(2)
_diffrn_measured_fraction_theta_full 0.999
_diffrn_measured_fraction_theta_max 0.999
_diffrn_measurement_device_type 'Bruker SMART CCD'
_diffrn_measurement_method \w
_diffrn_radiation_monochromator graphite
_diffrn_radiation_source 'fine-focus sealed tube'
_diffrn_radiation_type MoK\a
_diffrn_radiation_wavelength 0.71073
_diffrn_reflns_av_R_equivalents 0.0405
_diffrn_reflns_av_sigmaI/netI 0.0298
_diffrn_reflns_limit_h_max 21
_diffrn_reflns_limit_h_min -17
_diffrn_reflns_limit_k_max 8
_diffrn_reflns_limit_k_min -9
_diffrn_reflns_limit_l_max 16
_diffrn_reflns_limit_l_min -19
_diffrn_reflns_number 9146
_diffrn_reflns_theta_full 25.00
_diffrn_reflns_theta_max 25.00
_diffrn_reflns_theta_min 2.47
_exptl_absorpt_coefficient_mu 0.090
_exptl_absorpt_correction_T_max 0.965
_exptl_absorpt_correction_T_min 0.960
_exptl_absorpt_correction_type multi-scan
_exptl_absorpt_process_details '(SADABS; Bruker, 2000)'
_exptl_crystal_colour colourless
_exptl_crystal_density_diffrn 1.338
_exptl_crystal_density_method 'not measured'
_exptl_crystal_description block
_exptl_crystal_F_000 1008
_exptl_crystal_size_max 0.46
_exptl_crystal_size_mid 0.43
_exptl_crystal_size_min 0.40
_refine_diff_density_max 0.211
_refine_diff_density_min -0.172
_refine_ls_extinction_coef 0.0194(13)
_refine_ls_extinction_expression Fc^*^=kFc[1+0.001xFc^2^\l^3^/sin(2\q)]^-1/4^
_refine_ls_extinction_method SHELXL
_refine_ls_goodness_of_fit_ref 1.055
_refine_ls_hydrogen_treatment constr
_refine_ls_matrix_type full
_refine_ls_number_parameters 164
_refine_ls_number_reflns 2107
_refine_ls_number_restraints 0
_refine_ls_restrained_S_all 1.055
_refine_ls_R_factor_all 0.0573
_refine_ls_R_factor_gt 0.0379
_refine_ls_shift/su_max 0.001
_refine_ls_shift/su_mean 0.000
_refine_ls_structure_factor_coef Fsqd
_refine_ls_weighting_details 'calc w=1/[\s^2^(Fo^2^)+(0.0375P)^2^+1.1310P] where P=(Fo^2^+2Fc^2^)/3'
_refine_ls_weighting_scheme calc
_refine_ls_wR_factor_gt 0.0907
_refine_ls_wR_factor_ref 0.1059
_reflns_number_gt 1568
_reflns_number_total 2107
_reflns_threshold_expression I>2\s(I)
_cod_data_source_file hb2634.cif
_cod_data_source_block I
_cod_depositor_comments
;
The following automatic conversions were performed:
'_symmetry_cell_setting' value 'Orthorhombic' changed to 'orthorhombic'
according to '/home/saulius/struct/CIF-dictionaries/cif_core.dic'
dictionary named 'cif_core.dic' version 2.4.1 from 2010-06-29.

Automatic conversion script
Id: cif_fix_enum 1527 2010-12-29 10:47:43Z saulius 

The following automatic conversions were performed:

'_symmetry_cell_setting' value 'Orthorhombic' changed to
'orthorhombic' according to
/home/saulius/struct/CIF-dictionaries/cif_core.dic dictionary named
'cif_core.dic' version 2.4.1 from 2010-06-29.

Automatic conversion script
Id: cif_fix_values 1715 2011-07-08 13:25:40Z adriana 
;
_cod_original_cell_volume 2385.5(5)
_cod_database_code 2217078
_cod_database_fobs_code 2217078

loop_
_symmetry_equiv_pos_as_xyz
'x, y, z'
'-x+1/2, -y+1/2, z+1/2'
'-x, y, -z+1/2'
'x+1/2, -y+1/2, -z'
'-x, -y, -z'
'x-1/2, y-1/2, -z-1/2'
'x, -y, z-1/2'
'-x-1/2, y-1/2, z'

loop_
_atom_site_type_symbol
_atom_site_label
_atom_site_fract_x
_atom_site_fract_y
_atom_site_fract_z
_atom_site_U_iso_or_equiv
_atom_site_adp_type
_atom_site_calc_flag
_atom_site_refinement_flags
_atom_site_occupancy
N N1 0.74333(8) 0.92565(18) 0.94870(8) 0.0347(4) Uani d . 1
H H1 0.7208 0.8309 0.9442 0.042 Uiso calc R 1
N N2 0.71633(8) 1.05276(17) 0.99711(9) 0.0342(4) Uani d . 1
N N3 0.81694(9) 0.5927(2) 0.76098(10) 0.0499(5) Uani d . 1
N N4 0.55759(8) 1.1916(2) 1.09086(10) 0.0472(5) Uani d . 1
O O1 0.83904(7) 1.08958(17) 0.91028(9) 0.0518(4) Uani d . 1
C C1 0.80666(10) 0.9551(2) 0.90842(11) 0.0346(4) Uani d . 1
C C2 0.83536(9) 0.8086(2) 0.86108(10) 0.0329(4) Uani d . 1
C C3 0.79344(10) 0.7247(2) 0.80384(11) 0.0399(5) Uani d . 1
H H3 0.7460 0.7627 0.7947 0.048 Uiso calc R 1
C C4 0.88433(12) 0.5398(3) 0.77688(13) 0.0540(6) Uani d . 1
H H4 0.9013 0.4453 0.7493 0.065 Uiso calc R 1
C C5 0.93084(11) 0.6157(3) 0.83154(13) 0.0553(6) Uani d . 1
H H5 0.9778 0.5740 0.8400 0.066 Uiso calc R 1
C C6 0.90614(10) 0.7548(3) 0.87343(12) 0.0451(5) Uani d . 1
H H6 0.9367 0.8113 0.9094 0.054 Uiso calc R 1
C C7 0.60952(12) 0.8730(3) 1.03313(15) 0.0600(6) Uani d . 1
H H7A 0.5709 0.8875 0.9942 0.090 Uiso calc R 1
H H7B 0.5888 0.8539 1.0859 0.090 Uiso calc R 1
H H7C 0.6391 0.7779 1.0180 0.090 Uiso calc R 1
C C8 0.65592(10) 1.0280(2) 1.03520(10) 0.0352(4) Uani d . 1
C C9 0.63030(9) 1.1754(2) 1.08347(10) 0.0339(4) Uani d . 1
C C10 0.67883(10) 1.2881(2) 1.11839(11) 0.0390(5) Uani d . 1
H H10 0.7291 1.2719 1.1133 0.047 Uiso calc R 1
C C11 0.65202(12) 1.4242(3) 1.16058(13) 0.0503(5) Uani d . 1
H H11 0.6837 1.5011 1.1847 0.060 Uiso calc R 1
C C12 0.57744(12) 1.4446(3) 1.16657(14) 0.0561(6) Uani d . 1
H H12 0.5576 1.5366 1.1938 0.067 Uiso calc R 1
C C13 0.53299(12) 1.3260(3) 1.13141(14) 0.0560(6) Uani d . 1
H H13 0.4826 1.3399 1.1361 0.067 Uiso calc R 1

loop_
_atom_site_aniso_label
_atom_site_aniso_U_11
_atom_site_aniso_U_22
_atom_site_aniso_U_33
_atom_site_aniso_U_12
_atom_site_aniso_U_13
_atom_site_aniso_U_23
N1 0.0408(9) 0.0252(8) 0.0381(8) -0.0008(7) 0.0054(7) -0.0048(7)
N2 0.0403(9) 0.0279(8) 0.0344(8) 0.0058(7) 0.0007(6) -0.0029(7)
N3 0.0511(11) 0.0497(10) 0.0490(10) 0.0043(9) -0.0005(8) -0.0147(9)
N4 0.0367(9) 0.0506(11) 0.0542(10) 0.0046(8) 0.0029(7) -0.0111(9)
O1 0.0480(8) 0.0377(8) 0.0698(10) -0.0094(7) 0.0109(7) -0.0114(7)
C1 0.0365(10) 0.0304(10) 0.0370(10) 0.0005(8) -0.0021(8) -0.0010(8)
C2 0.0357(10) 0.0316(10) 0.0313(9) -0.0005(8) 0.0058(7) 0.0018(8)
C3 0.0381(10) 0.0393(11) 0.0422(11) 0.0032(9) 0.0008(8) -0.0026(9)
C4 0.0550(13) 0.0546(14) 0.0523(13) 0.0154(11) 0.0061(10) -0.0168(11)
C5 0.0416(12) 0.0690(15) 0.0552(13) 0.0182(11) -0.0003(10) -0.0128(12)
C6 0.0389(11) 0.0552(13) 0.0413(11) 0.0016(9) -0.0003(8) -0.0074(10)
C7 0.0580(14) 0.0460(13) 0.0760(16) -0.0101(11) 0.0213(12) -0.0188(12)
C8 0.0368(10) 0.0335(10) 0.0352(10) 0.0011(8) 0.0012(8) -0.0009(8)
C9 0.0376(10) 0.0338(10) 0.0304(9) 0.0013(8) 0.0019(7) 0.0003(8)
C10 0.0389(10) 0.0403(11) 0.0378(10) -0.0005(9) 0.0025(8) -0.0033(9)
C11 0.0559(13) 0.0454(12) 0.0495(12) -0.0060(10) 0.0033(10) -0.0136(10)
C12 0.0605(14) 0.0483(13) 0.0594(13) 0.0099(11) 0.0116(11) -0.0154(11)
C13 0.0425(12) 0.0581(14) 0.0672(15) 0.0111(11) 0.0059(11) -0.0127(12)

loop_
_atom_type_symbol
_atom_type_description
_atom_type_scat_dispersion_real
_atom_type_scat_dispersion_imag
_atom_type_scat_source
C C 0.0033 0.0016 'International Tables Vol C Tables 4.2.6.8 and 6.1.1.4'
H H 0.0000 0.0000 'International Tables Vol C Tables 4.2.6.8 and 6.1.1.4'
N N 0.0061 0.0033 'International Tables Vol C Tables 4.2.6.8 and 6.1.1.4'
O O 0.0106 0.0060 'International Tables Vol C Tables 4.2.6.8 and 6.1.1.4'

loop_
_geom_angle_atom_site_label_1
_geom_angle_atom_site_label_2
_geom_angle_atom_site_label_3
_geom_angle
C1 N1 N2 117.63(14)
C1 N1 H1 121.2
N2 N1 H1 121.2
C8 N2 N1 118.61(15)
C4 N3 C3 116.25(17)
C13 N4 C9 117.09(17)
O1 C1 N1 123.55(17)
O1 C1 C2 121.51(16)
N1 C1 C2 114.94(15)
C6 C2 C3 118.06(17)
C6 C2 C1 119.59(16)
C3 C2 C1 122.34(16)
N3 C3 C2 124.04(17)
N3 C3 H3 118.0
C2 C3 H3 118.0
N3 C4 C5 124.33(19)
N3 C4 H4 117.8
C5 C4 H4 117.8
C4 C5 C6 118.39(19)
C4 C5 H5 120.8
C6 C5 H5 120.8
C2 C6 C5 118.84(19)
C2 C6 H6 120.6
C5 C6 H6 120.6
C8 C7 H7A 109.5
C8 C7 H7B 109.5
H7A C7 H7B 109.5
C8 C7 H7C 109.5
H7A C7 H7C 109.5
H7B C7 H7C 109.5
N2 C8 C9 114.28(16)
N2 C8 C7 127.01(17)
C9 C8 C7 118.68(16)
N4 C9 C10 122.35(17)
N4 C9 C8 115.81(16)
C10 C9 C8 121.85(16)
C11 C10 C9 119.30(18)
C11 C10 H10 120.3
C9 C10 H10 120.3
C10 C11 C12 118.80(19)
C10 C11 H11 120.6
C12 C11 H11 120.6
C13 C12 C11 118.39(19)
C13 C12 H12 120.8
C11 C12 H12 120.8
N4 C13 C12 124.0(2)
N4 C13 H13 118.0
C12 C13 H13 118.0

loop_
_geom_bond_atom_site_label_1
_geom_bond_atom_site_label_2
_geom_bond_distance
N1 C1 1.354(2)
N1 N2 1.3765(19)
N1 H1 0.8600
N2 C8 1.284(2)
N3 C4 1.326(3)
N3 C3 1.333(2)
N4 C13 1.336(3)
N4 C9 1.340(2)
O1 C1 1.220(2)
C1 C2 1.494(2)
C2 C6 1.377(3)
C2 C3 1.385(2)
C3 H3 0.9300
C4 C5 1.376(3)
C4 H4 0.9300
C5 C6 1.377(3)
C5 H5 0.9300
C6 H6 0.9300
C7 C8 1.494(3)
C7 H7A 0.9600
C7 H7B 0.9600
C7 H7C 0.9600
C8 C9 1.489(2)
C9 C10 1.384(3)
C10 C11 1.374(3)
C10 H10 0.9300
C11 C12 1.375(3)
C11 H11 0.9300
C12 C13 1.371(3)
C12 H12 0.9300
C13 H13 0.9300

loop_
_geom_hbond_atom_site_label_D
_geom_hbond_atom_site_label_H
_geom_hbond_atom_site_label_A
_geom_hbond_site_symmetry_A
_geom_hbond_distance_DH
_geom_hbond_distance_HA
_geom_hbond_distance_DA
_geom_hbond_angle_DHA
N1 H1 O1 8_755 0.86 2.27 3.125(2) 171

loop_
_geom_torsion_atom_site_label_1
_geom_torsion_atom_site_label_2
_geom_torsion_atom_site_label_3
_geom_torsion_atom_site_label_4
_geom_torsion
C1 N1 N2 C8 179.30(16)
N2 N1 C1 O1 -3.1(3)
N2 N1 C1 C2 176.40(14)
O1 C1 C2 C6 53.1(3)
N1 C1 C2 C6 -126.43(18)
O1 C1 C2 C3 -126.2(2)
N1 C1 C2 C3 54.3(2)
C4 N3 C3 C2 1.4(3)
C6 C2 C3 N3 1.3(3)
C1 C2 C3 N3 -179.39(17)
C3 N3 C4 C5 -2.5(3)
N3 C4 C5 C6 0.7(4)
C3 C2 C6 C5 -3.1(3)
C1 C2 C6 C5 177.58(18)
C4 C5 C6 C2 2.2(3)
N1 N2 C8 C9 -177.98(14)
N1 N2 C8 C7 -0.3(3)
C13 N4 C9 C10 2.3(3)
C13 N4 C9 C8 -177.68(17)
N2 C8 C9 N4 148.85(17)
C7 C8 C9 N4 -29.1(3)
N2 C8 C9 C10 -31.1(2)
C7 C8 C9 C10 150.92(19)
N4 C9 C10 C11 -1.6(3)
C8 C9 C10 C11 178.37(18)
C9 C10 C11 C12 -0.2(3)
C10 C11 C12 C13 1.3(3)
C9 N4 C13 C12 -1.2(3)
C11 C12 C13 N4 -0.6(4)

loop_
_cod_related_entry_id
_cod_related_entry_database
_cod_related_entry_code
1 ChemSpider 4656671
